data_4134050
loop_
_publ_author_name
'Yang, Huajun'
'Wang, Yanxiang'
'Krishna, Rajamani'
'Jia, Xiaoxia'
'Wang, Yong'
'Hong, Anh N.'
'Dang, Candy'
'Castillo, Henry E.'
'Bu, Xianhui'
'Feng, Pingyun'

_publ_section_title
;
 Pore-Space-Partition-Enabled Exceptional Ethane Uptake and
 Ethane-Selective Ethane--Ethylene Separation
;
_journal_name_full 'Journal of the American Chemical Society'
_journal_paper_doi 10.1021/jacs.9b12924
_journal_year 2020
_chemical_formula_sum 'C45 H27 Mg2.25 N3 O13 Ti0.75'
_chemical_formula_weight 908.43
_space_group_crystal_system hexagonal
_space_group_IT_number 194
_space_group_name_Hall '-P 6c 2c'
_space_group_name_H-M_alt 'P 63/m m c'
_atom_sites_solution_hydrogens geom
_audit_creation_method SHELXL-2016/6
_cell_angle_alpha 90
_cell_angle_beta 90
_cell_angle_gamma 120
_cell_formula_units_Z 2
_cell_length_a 17.234(4)
_cell_length_b 17.234(4)
_cell_length_c 14.537(3)
_cell_measurement_temperature 296(2)
_cell_volume 3739.2(14)
_computing_structure_refinement 'SHELXL-2016/6 (Sheldrick, 2016)'
_computing_structure_solution 'SHELXT 2014/5 (Sheldrick, 2014)'
_diffrn_ambient_temperature 296(2)
_diffrn_measured_fraction_theta_full 1.000
_diffrn_measured_fraction_theta_max 1.000
_diffrn_radiation_type MoK\a
_diffrn_radiation_wavelength 0.71073
_diffrn_reflns_av_R_equivalents 0.0823
_diffrn_reflns_av_unetI/netI 0.0392
_diffrn_reflns_Laue_measured_fraction_full 1.000
_diffrn_reflns_Laue_measured_fraction_max 1.000
_diffrn_reflns_limit_h_max 20
_diffrn_reflns_limit_h_min -20
_diffrn_reflns_limit_k_max 19
_diffrn_reflns_limit_k_min -20
_diffrn_reflns_limit_l_max 17
_diffrn_reflns_limit_l_min -17
_diffrn_reflns_number 20380
_diffrn_reflns_point_group_measured_fraction_full 1.000
_diffrn_reflns_point_group_measured_fraction_max 1.000
_diffrn_reflns_theta_full 25.242
_diffrn_reflns_theta_max 25.327
_diffrn_reflns_theta_min 1.364
_exptl_absorpt_coefficient_mu 0.149
_exptl_crystal_density_diffrn 0.807
_exptl_crystal_F_000 931
_refine_diff_density_max 0.299
_refine_diff_density_min -0.346
_refine_diff_density_rms 0.043
_refine_ls_extinction_method none
_refine_ls_goodness_of_fit_ref 1.062
_refine_ls_hydrogen_treatment constr
_refine_ls_matrix_type full
_refine_ls_number_parameters 66
_refine_ls_number_reflns 1319
_refine_ls_number_restraints 0
_refine_ls_restrained_S_all 1.062
_refine_ls_R_factor_all 0.0571
_refine_ls_R_factor_gt 0.0405
_refine_ls_shift/su_max 0.000
_refine_ls_shift/su_mean 0.000
_refine_ls_structure_factor_coef Fsqd
_refine_ls_weighting_details 'w=1/[\s^2^(Fo^2^)+(0.1000P)^2^] where P=(Fo^2^+2Fc^2^)/3'
_refine_ls_weighting_scheme calc
_refine_ls_wR_factor_gt 0.1509
_refine_ls_wR_factor_ref 0.1602
_reflns_Friedel_coverage 0.000
_reflns_number_gt 969
_reflns_number_total 1319
_reflns_threshold_expression 'I > 2\s(I)'
_cod_data_source_file ja9b12924_si_002.cif
_cod_data_source_block pacs_Mg2Ti_bdc_tpbz
_cod_original_cell_volume 3739.2(19)
_cod_database_code 4134050
_shelx_shelxl_version_number 2016/6
_shelx_space_group_comment
;
The symmetry employed for this shelxl refinement is uniquely defined
by the following loop, which should always be used as a source of
symmetry information in preference to the above space-group names.
They are only intended as comments.
;

loop_
_space_group_symop_operation_xyz
'x, y, z'
'-y, x-y, z'
'-x+y, -x, z'
'-x, -y, z+1/2'
'y, -x+y, z+1/2'
'x-y, x, z+1/2'
'y, x, -z'
'x-y, -y, -z'
'-x, -x+y, -z'
'-y, -x, -z+1/2'
'-x+y, y, -z+1/2'
'x, x-y, -z+1/2'
'-x, -y, -z'
'y, -x+y, -z'
'x-y, x, -z'
'x, y, -z-1/2'
'-y, x-y, -z-1/2'
'-x+y, -x, -z-1/2'
'-y, -x, z'
'-x+y, y, z'
'x, x-y, z'
'y, x, z-1/2'
'x-y, -y, z-1/2'
'-x, -x+y, z-1/2'

loop_
_atom_site_label
_atom_site_type_symbol
_atom_site_fract_x
_atom_site_fract_y
_atom_site_fract_z
_atom_site_U_iso_or_equiv
_atom_site_adp_type
_atom_site_occupancy
_atom_site_site_symmetry_order
_atom_site_calc_flag
_atom_site_refinement_flags_posn
_atom_site_refinement_flags_adp
_atom_site_refinement_flags_occupancy
_atom_site_disorder_assembly
_atom_site_disorder_group
Mg01 Mg 0.26819(3) 0.73181(3) 0.750000 0.0162(4) Uani 0.748(8) 4 d S T P A 1
Ti01 Ti 0.26819(3) 0.73181(3) 0.750000 0.0162(4) Uani 0.252(8) 4 d S T P A 2
O1 O 0.333333 0.666667 0.750000 0.0223(11) Uani 1 12 d S T P . .
O11 O 0.17872(11) 0.65365(11) 0.65247(12) 0.0409(6) Uani 1 1 d . . . . .
C12 C 0.0721(2) 0.53605(11) 0.5609(2) 0.0382(9) Uani 1 2 d S T P . .
C13 C 0.0355(2) 0.44951(17) 0.5305(2) 0.0701(11) Uani 1 1 d . . . . .
H13 H 0.058727 0.414198 0.551139 0.084 Uiso 1 1 calc R U . . .
N21 N 0.19140(11) 0.80860(11) 0.750000 0.0288(9) Uani 1 4 d S T P . .
C22 C 0.0551(2) 0.8124(3) 0.750000 0.093(2) Uani 1 2 d S T P . .
H22 H -0.007213 0.779349 0.750000 0.111 Uiso 1 2 calc R U P A .
C23 C 0.09714(14) 0.90286(14) 0.750000 0.0355(12) Uani 1 4 d S T P A .
C24 C 0.04723(14) 0.95277(14) 0.750000 0.0364(12) Uani 1 4 d S T P . .
C25 C -0.04650(14) 0.9070(3) 0.750000 0.0388(12) Uani 1 4 d S T P A .
H25 H -0.077662 0.844678 0.750000 0.047 Uiso 1 4 calc R U P . .
C21 C 0.1039(2) 0.7684(3) 0.750000 0.0828(19) Uani 1 2 d S T P A .
H21 H 0.072307 0.706070 0.750000 0.099 Uiso 1 2 calc R U P . .
C11 C 0.1497(2) 0.57486(10) 0.6269(2) 0.0294(8) Uani 1 2 d S T P A .

loop_
_atom_site_aniso_label
_atom_site_aniso_U_11
_atom_site_aniso_U_22
_atom_site_aniso_U_33
_atom_site_aniso_U_23
_atom_site_aniso_U_13
_atom_site_aniso_U_12
Mg01 0.0134(5) 0.0134(5) 0.0168(6) 0.000 0.000 0.0029(5)
Ti01 0.0134(5) 0.0134(5) 0.0168(6) 0.000 0.000 0.0029(5)
O1 0.0238(16) 0.0238(16) 0.019(2) 0.000 0.000 0.0119(8)
O11 0.0430(10) 0.0325(9) 0.0540(11) -0.0191(8) -0.0317(8) 0.0239(8)
C12 0.0383(19) 0.0326(13) 0.046(2) -0.0129(8) -0.0258(16) 0.0192(9)
C13 0.081(2) 0.0421(16) 0.102(3) -0.0334(16) -0.071(2) 0.0414(16)
N21 0.0191(13) 0.0191(13) 0.049(2) 0.000 0.000 0.0103(15)
C22 0.025(2) 0.028(2) 0.228(7) 0.000 0.000 0.0153(18)
C23 0.0197(17) 0.0197(17) 0.068(3) 0.000 0.000 0.0105(19)
C24 0.0198(17) 0.0198(17) 0.070(3) 0.000 0.000 0.0105(19)
C25 0.0200(17) 0.016(2) 0.079(4) 0.000 0.000 0.0079(11)
C21 0.027(2) 0.023(2) 0.197(6) 0.000 0.000 0.0117(17)
C11 0.0300(17) 0.0274(12) 0.0316(17) -0.0066(7) -0.0133(14) 0.0150(9)

loop_
_atom_type_symbol
_atom_type_description
_atom_type_scat_dispersion_real
_atom_type_scat_dispersion_imag
_atom_type_scat_source
C C 0.0033 0.0016 'International Tables Vol C Tables 4.2.6.8 and 6.1.1.4'
H H 0.0000 0.0000 'International Tables Vol C Tables 4.2.6.8 and 6.1.1.4'
Mg Mg 0.0486 0.0363 'International Tables Vol C Tables 4.2.6.8 and 6.1.1.4'
N N 0.0061 0.0033 'International Tables Vol C Tables 4.2.6.8 and 6.1.1.4'
O O 0.0106 0.0060 'International Tables Vol C Tables 4.2.6.8 and 6.1.1.4'
Ti Ti 0.2776 0.4457 'International Tables Vol C Tables 4.2.6.8 and 6.1.1.4'

loop_
_geom_angle_atom_site_label_1
_geom_angle_atom_site_label_2
_geom_angle_atom_site_label_3
_geom_angle
_geom_angle_site_symmetry_1
_geom_angle_site_symmetry_3
O1 Mg01 O11 94.77(5) . 10_666
O1 Mg01 O11 94.77(5) . 19_665
O11 Mg01 O11 88.55(11) 10_666 19_665
O1 Mg01 O11 94.77(5) . 16_557
O11 Mg01 O11 90.66(11) 10_666 16_557
O11 Mg01 O11 170.46(10) 19_665 16_557
O1 Mg01 O11 94.77(5) . .
O11 Mg01 O11 170.46(10) 10_666 .
O11 Mg01 O11 90.66(11) 19_665 .
O11 Mg01 O11 88.55(11) 16_557 .
O1 Mg01 N21 180.00(3) . .
O11 Mg01 N21 85.23(5) 10_666 .
O11 Mg01 N21 85.23(5) 19_665 .
O11 Mg01 N21 85.23(5) 16_557 .
O11 Mg01 N21 85.23(5) . .
O1 Mg01 Mg01 30.0 . 3_565
O11 Mg01 Mg01 73.53(5) 10_666 3_565
O11 Mg01 Mg01 73.53(5) 19_665 3_565
O11 Mg01 Mg01 115.32(5) 16_557 3_565
O11 Mg01 Mg01 115.32(5) . 3_565
N21 Mg01 Mg01 150.0 . 3_565
O1 Mg01 Mg01 30.0 . 2_665
O11 Mg01 Mg01 115.32(5) 10_666 2_665
O11 Mg01 Mg01 115.32(5) 19_665 2_665
O11 Mg01 Mg01 73.53(5) 16_557 2_665
O11 Mg01 Mg01 73.53(5) . 2_665
N21 Mg01 Mg01 149.999(1) . 2_665
Mg01 Mg01 Mg01 60.0 3_565 2_665
O1 Ti01 O11 94.77(5) . 10_666
O1 Ti01 O11 94.77(5) . 19_665
O11 Ti01 O11 88.55(11) 10_666 19_665
O1 Ti01 O11 94.77(5) . 16_557
O11 Ti01 O11 90.66(11) 10_666 16_557
O11 Ti01 O11 170.46(10) 19_665 16_557
O1 Ti01 O11 94.77(5) . .
O11 Ti01 O11 170.46(10) 10_666 .
O11 Ti01 O11 90.66(11) 19_665 .
O11 Ti01 O11 88.55(11) 16_557 .
O1 Ti01 N21 180.00(3) . .
O11 Ti01 N21 85.23(5) 10_666 .
O11 Ti01 N21 85.23(5) 19_665 .
O11 Ti01 N21 85.23(5) 16_557 .
O11 Ti01 N21 85.23(5) . .
Mg01 O1 Mg01 120.0 2_665 3_565
Mg01 O1 Mg01 120.0 2_665 .
Mg01 O1 Mg01 120.0 3_565 .
C11 O11 Mg01 133.52(16) . .
C11 O11 Ti01 133.52(16) . .
C13 C12 C13 118.3(3) . 21_565
C13 C12 C11 120.86(15) . .
C13 C12 C11 120.86(15) 21_565 .
C12 C13 C13 120.86(15) . 9_556
C12 C13 H13 119.6 . .
C13 C13 H13 119.6 9_556 .
C21 N21 C21 114.7(4) . 19_665
C21 N21 Ti01 122.7(2) . .
C21 N21 Ti01 122.7(2) 19_665 .
C21 N21 Mg01 122.7(2) . .
C21 N21 Mg01 122.7(2) 19_665 .
C23 C22 C21 120.6(4) . .
C23 C22 H22 119.7 . .
C21 C22 H22 119.7 . .
C22 C23 C22 115.4(4) 19_665 .
C22 C23 C24 122.3(2) 19_665 .
C22 C23 C24 122.3(2) . .
C25 C24 C25 118.5(4) . 2_675
C25 C24 C23 120.8(2) . .
C25 C24 C23 120.8(2) 2_675 .
C24 C25 C24 121.5(4) . 3_465
C24 C25 H25 119.2 . .
C24 C25 H25 119.2 3_465 .
N21 C21 C22 124.4(4) . .
N21 C21 H21 117.8 . .
C22 C21 H21 117.8 . .
O11 C11 O11 125.5(3) 21_565 .
O11 C11 C12 117.24(13) 21_565 .
O11 C11 C12 117.24(13) . .

loop_
_geom_bond_atom_site_label_1
_geom_bond_atom_site_label_2
_geom_bond_distance
_geom_bond_site_symmetry_2
Mg01 O1 1.9445(11) .
Mg01 O11 2.0310(15) 10_666
Mg01 O11 2.0310(15) 19_665
Mg01 O11 2.0310(15) 16_557
Mg01 O11 2.0310(15) .
Mg01 N21 2.292(3) .
Mg01 Mg01 3.3679(19) 3_565
Mg01 Mg01 3.3679(19) 2_665
Ti01 O1 1.9445(11) .
Ti01 O11 2.0310(15) 10_666
Ti01 O11 2.0310(15) 19_665
Ti01 O11 2.0310(15) 16_557
Ti01 O11 2.0310(15) .
Ti01 N21 2.292(3) .
O11 C11 1.246(2) .
C12 C13 1.370(3) .
C12 C13 1.370(3) 21_565
C12 C11 1.505(4) .
C13 C13 1.381(5) 9_556
C13 H13 0.9300 .
N21 C21 1.307(4) .
N21 C21 1.307(4) 19_665
C22 C23 1.351(4) .
C22 C21 1.386(5) .
C22 H22 0.9300 .
C23 C24 1.490(6) .
C24 C25 1.399(3) .
C24 C25 1.399(3) 2_675
C25 H25 0.9300 .
C21 H21 0.9300 .
